data_4087905
loop_
_publ_author_name
'Luy, Jan-Niclas'
'Hauser, Simone A.'
'Chaplin, Adrian B.'
'Tonner, Ralf'

_publ_section_title
;
 Rhodium(I) and Iridium(I) Complexes of the Conformationally Rigid
 IBioxMe4 Ligand: Computational and Experimental Studies of Unusually
 Tilted NHC Coordination Geometries
;
_journal_issue 20
_journal_name_full Organometallics
_journal_page_first 5099
_journal_paper_doi 10.1021/acs.organomet.5b00692
_journal_volume 34
_journal_year 2015
_chemical_formula_moiety 'C51 H72 N6 O6 Rh, C32 H12 B F24'
_chemical_formula_sum 'C83 H84 B F24 N6 O6 Rh'
_chemical_formula_weight 1831.28
_chemical_melting_point ?
_space_group_crystal_system monoclinic
_space_group_IT_number 14
_space_group_name_Hall '-P 2yn'
_space_group_name_H-M_alt 'P 1 21/n 1'
_atom_sites_solution_hydrogens geom
_atom_sites_solution_primary heavy
_atom_sites_solution_secondary difmap
_audit_creation_date 2015-01-21
_audit_creation_method
;
Olex2 1.2
(compiled 2015.01.19 svn.r3143 for OlexSys, GUI svn.r4992)
;
_cell_angle_alpha 90
_cell_angle_beta 110.6897(17)
_cell_angle_gamma 90
_cell_formula_units_Z 4
_cell_length_a 21.8658(4)
_cell_length_b 14.75921(19)
_cell_length_c 26.5909(4)
_cell_measurement_reflns_used 23289
_cell_measurement_temperature 150(2)
_cell_measurement_theta_max 29.9550
_cell_measurement_theta_min 2.5900
_cell_volume 8028.0(2)
_computing_cell_refinement
;
CrysAlisPro, Agilent Technologies,
Version 1.171.37.33 (release 27-03-2014 CrysAlis171 .NET)
(compiled Mar 27 2014,17:12:48)
;
_computing_data_collection
;
CrysAlisPro, Agilent Technologies,
Version 1.171.37.33 (release 27-03-2014 CrysAlis171 .NET)
(compiled Mar 27 2014,17:12:48)
;
_computing_data_reduction
;
CrysAlisPro, Agilent Technologies,
Version 1.171.37.33 (release 27-03-2014 CrysAlis171 .NET)
(compiled Mar 27 2014,17:12:48)
;
_computing_molecular_graphics 'Olex2 (Dolomanov et al., 2009)'
_computing_publication_material 'Olex2 (Dolomanov et al., 2009)'
_computing_structure_refinement 'ShelXL (Sheldrick, 2008)'
_computing_structure_solution 'ShelXS (Sheldrick, 2008)'
_diffrn_ambient_temperature 150(2)
_diffrn_detector 'CCD plate'
_diffrn_detector_area_resol_mean 10.2833
_diffrn_detector_type Ruby
_diffrn_measured_fraction_theta_full 0.998
_diffrn_measured_fraction_theta_max 0.998
_diffrn_measurement_details
;
#__ type_ start__ end____ width___ exp.time_
  1 omega  -56.00   57.00   1.0000   10.0000
omega____ theta____ kappa____ phi______ frames
    -       23.1653  -77.0000  150.0000 113

#__ type_ start__ end____ width___ exp.time_
  2 omega  -25.00   65.00   1.0000   10.0000
omega____ theta____ kappa____ phi______ frames
    -       23.1653  -99.0000  -60.0000 90

#__ type_ start__ end____ width___ exp.time_
  3 omega  -66.00  113.00   1.0000   10.0000
omega____ theta____ kappa____ phi______ frames
    -       23.1653    0.0000  -30.0000 179

#__ type_ start__ end____ width___ exp.time_
  4 omega   -3.00   99.00   1.0000   10.0000
omega____ theta____ kappa____ phi______ frames
    -       23.1653   38.0000 -120.0000 102

#__ type_ start__ end____ width___ exp.time_
  5 omega  -57.00    1.00   1.0000   10.0000
omega____ theta____ kappa____ phi______ frames
    -      -24.2590  -77.0000  -60.0000 58

#__ type_ start__ end____ width___ exp.time_
  6 omega  -74.00  -27.00   1.0000   10.0000
omega____ theta____ kappa____ phi______ frames
    -      -24.2590  127.0000   -2.0000 47
;
_diffrn_measurement_device 'four-circle diffractometer'
_diffrn_measurement_device_type 'Oxford Diffraction: Xcalibur, Ruby, Gemini'
_diffrn_measurement_method '\w scans'
_diffrn_orient_matrix_UB_11 0.0174721000
_diffrn_orient_matrix_UB_12 -0.0365293000
_diffrn_orient_matrix_UB_13 -0.0058684000
_diffrn_orient_matrix_UB_21 0.0185484000
_diffrn_orient_matrix_UB_22 0.0311227000
_diffrn_orient_matrix_UB_23 -0.0090803000
_diffrn_orient_matrix_UB_31 0.0235170000
_diffrn_orient_matrix_UB_32 0.0025897000
_diffrn_orient_matrix_UB_33 0.0263860000
_diffrn_radiation_monochromator graphite
_diffrn_radiation_probe x-ray
_diffrn_radiation_type MoK\a
_diffrn_radiation_wavelength 0.71073
_diffrn_reflns_av_R_equivalents 0.0697
_diffrn_reflns_av_unetI/netI 0.0492
_diffrn_reflns_Laue_measured_fraction_full 0.998
_diffrn_reflns_Laue_measured_fraction_max 0.998
_diffrn_reflns_limit_h_max 26
_diffrn_reflns_limit_h_min -22
_diffrn_reflns_limit_k_max 17
_diffrn_reflns_limit_k_min -17
_diffrn_reflns_limit_l_max 32
_diffrn_reflns_limit_l_min -32
_diffrn_reflns_number 93159
_diffrn_reflns_point_group_measured_fraction_full 0.998
_diffrn_reflns_point_group_measured_fraction_max 0.998
_diffrn_reflns_theta_full 25.681
_diffrn_reflns_theta_max 25.681
_diffrn_reflns_theta_min 2.934
_diffrn_source 'Enhance (Mo) X-ray Source'
_exptl_absorpt_coefficient_mu 0.326
_exptl_absorpt_correction_T_max 1.00000
_exptl_absorpt_correction_T_min 0.82562
_exptl_absorpt_correction_type multi-scan
_exptl_absorpt_process_details
;
CrysAlisPro, Agilent Technologies,
Version 1.171.37.33 (release 27-03-2014 CrysAlis171 .NET)
(compiled Mar 27 2014,17:12:48)
Empirical absorption correction using spherical harmonics,
 implemented in SCALE3 ABSPACK scaling algorithm.
Empirical absorption correction using spherical harmonics,
 implemented in SCALE3 ABSPACK scaling algorithm.
;
_exptl_crystal_colour purple
_exptl_crystal_density_diffrn 1.515
_exptl_crystal_density_meas ?
_exptl_crystal_description block
_exptl_crystal_F_000 3752
_exptl_crystal_recrystallization_method 'Crystals grown from 1,2-C6H4F2-heptane at 293 K'
_exptl_crystal_size_max 0.3
_exptl_crystal_size_mid 0.3
_exptl_crystal_size_min 0.25
_refine_diff_density_max 1.108
_refine_diff_density_min -0.644
_refine_diff_density_rms 0.085
_refine_ls_extinction_method none
_refine_ls_goodness_of_fit_ref 1.029
_refine_ls_hydrogen_treatment constr
_refine_ls_matrix_type full
_refine_ls_number_parameters 1108
_refine_ls_number_reflns 15214
_refine_ls_number_restraints 312
_refine_ls_restrained_S_all 1.061
_refine_ls_R_factor_all 0.0712
_refine_ls_R_factor_gt 0.0528
_refine_ls_shift/su_max 0.002
_refine_ls_shift/su_mean 0.000
_refine_ls_structure_factor_coef Fsqd
_refine_ls_weighting_details 'w=1/[\s^2^(Fo^2^)+(0.0839P)^2^+4.9722P] where P=(Fo^2^+2Fc^2^)/3'
_refine_ls_weighting_scheme calc
_refine_ls_wR_factor_gt 0.1371
_refine_ls_wR_factor_ref 0.1507
_reflns_Friedel_coverage 0.000
_reflns_number_gt 11769
_reflns_number_total 15214
_reflns_threshold_expression 'I > 2\s(I)'
_cod_data_source_file om5b00692_si_003.cif
_cod_data_source_block 0138abc15
_cod_depositor_comments
;
The following automatic conversions were performed:

data item '_chemical_melting_point' value 'not measured' was changed
to '?' -- the value is undefined or not given.

data item '_exptl_crystal_density_meas' value 'not measured' was
changed to '?' -- the value is perceived as not measured.

Automatic conversion script
Id: cif_fix_values 6909 2019-04-08 15:41:33Z antanas 
;
_cod_database_code 4087905
_shelxl_version_number 2013-4
_shelx_space_group_comment
;
The symmetry employed for this shelxl refinement is uniquely defined
by the following loop, which should always be used as a source of
symmetry information in preference to the above space-group names.
They are only intended as comments.
;
_olex2_refinement_description
;
1. Fixed Uiso
 At 1.2 times of:
  All C(H) groups, All C(H,H) groups
2. Restrained distances
 C207-F1 \\sim C207-F2 \\sim C207-F3 \\sim C207-F101 \\sim C207-F102 \\sim
C207-F103
 with sigma of 0.01
 F1-F2 \\sim F2-F3 \\sim F3-F1 \\sim F101-F102 \\sim F102-F103 \\sim F103-F101
 with sigma of 0.01
 C203-F1 \\sim C203-F2 \\sim C203-F3 \\sim C203-F101 \\sim C203-F102 \\sim
C203-F103
 with sigma of 0.01
 C223-F13 \\sim C223-F14 \\sim C223-F15 \\sim C223-F113 \\sim C223-F114 \\sim
C223-F115
 with sigma of 0.01
 F13-F14 \\sim F14-F15 \\sim F15-F13 \\sim F113-F114 \\sim F114-F115 \\sim
F115-F113
 with sigma of 0.01
 C219-F13 \\sim C219-F14 \\sim C219-F15 \\sim C219-F113 \\sim C219-F114 \\sim
C219-F115
 with sigma of 0.01
3. Uiso/Uaniso restraints and constraints
F1 \\sim F2 \\sim F3 \\sim F4 \\sim F5 \\sim F6 \\sim F7 \\sim F8 \\sim F9
\\sim F10 \\sim F11 \\sim F12 \\sim F13 \\sim F14 \\sim F15 \\sim F16 \\sim F17
\\sim F18 \\sim F19 \\sim F20 \\sim F21 \\sim F22 \\sim F23 \\sim F24 \\sim
F101 \\sim F102 \\sim F103 \\sim F113 \\sim F114 \\sim F115: within 1.7A with
sigma of 0.01 and sigma for terminal atoms of 0.02
Uanis(F1) \\sim Ueq, Uanis(F2) \\sim Ueq, Uanis(F3) \\sim Ueq, Uanis(F4) \\sim
Ueq, Uanis(F5) \\sim Ueq, Uanis(F6) \\sim Ueq, Uanis(F7) \\sim Ueq, Uanis(F8)
\\sim Ueq, Uanis(F9) \\sim Ueq, Uanis(F10) \\sim Ueq, Uanis(F11) \\sim Ueq,
Uanis(F12) \\sim Ueq, Uanis(F13) \\sim Ueq, Uanis(F14) \\sim Ueq, Uanis(F15)
\\sim Ueq, Uanis(F16) \\sim Ueq, Uanis(F17) \\sim Ueq, Uanis(F18) \\sim Ueq,
Uanis(F19) \\sim Ueq, Uanis(F20) \\sim Ueq, Uanis(F21) \\sim Ueq, Uanis(F22)
\\sim Ueq, Uanis(F23) \\sim Ueq, Uanis(F24) \\sim Ueq, Uanis(F101) \\sim Ueq,
Uanis(F102) \\sim Ueq, Uanis(F103) \\sim Ueq, Uanis(F113) \\sim Ueq,
Uanis(F114) \\sim Ueq, Uanis(F115) \\sim Ueq: with sigma of 0.01 and sigma for
terminal atoms of 0.02
Uanis(F3) = Uanis(F102)
Uanis(F101) = Uanis(F2)
Uanis(F103) = Uanis(F1)
Uanis(F15) = Uanis(F113)
Uanis(F114) = Uanis(F13)
Uanis(F14) = Uanis(F115)
4. Others
 Fixed Sof: F1(0.5) F2(0.5) F3(0.5) F13(0.5) F14(0.5) F15(0.5) F101(0.5)
 F102(0.5) F103(0.5) F113(0.5) F114(0.5) F115(0.5)
5.a Secondary CH2 refined with riding coordinates:
 C8(H8A,H8B), C11(H11A,H11B), C13(H13A,H13B), C14(H14A,H14B), C15(H15A,H15B),
 C16(H16A,H16B), C17(H17A,H17B), C18(H18A,H18B), C19(H19A,H19B), C20(H20A,H20B),
  C21(H21A,H21B), C22(H22A,H22B), C29(H29A,H29B), C32(H32A,H32B), C34(H34A,
 H34B), C35(H35A,H35B), C36(H36A,H36B), C37(H37A,H37B), C38(H38A,H38B),
 C39(H39A,H39B), C40(H40A,H40B), C41(H41A,H41B), C42(H42A,H42B), C43(H43A,H43B),
  C50(H50A,H50B), C53(H53A,H53B), C55(H55A,H55B), C56(H56A,H56B), C57(H57A,
 H57B), C58(H58A,H58B), C59(H59A,H59B), C60(H60A,H60B), C61(H61A,H61B),
 C62(H62A,H62B), C63(H63A,H63B), C64(H64A,H64B)
5.b Aromatic/amide H refined with riding coordinates:
 C202(H202), C204(H204), C206(H206), C210(H210), C212(H212), C214(H214),
 C218(H218), C220(H220), C222(H222), C226(H226), C228(H228), C230(H230)
;
_olex2_submission_special_instructions 'No special instructions were received'

loop_
_space_group_symop_operation_xyz
'x, y, z'
'-x+1/2, y+1/2, -z+1/2'
'-x, -y, -z'
'x-1/2, -y-1/2, z-1/2'

loop_
_atom_site_label
_atom_site_type_symbol
_atom_site_fract_x
_atom_site_fract_y
_atom_site_fract_z
_atom_site_U_iso_or_equiv
_atom_site_adp_type
_atom_site_occupancy
_atom_site_site_symmetry_order
_atom_site_calc_flag
_atom_site_refinement_flags_posn
_atom_site_refinement_flags_adp
_atom_site_refinement_flags_occupancy
_atom_site_disorder_assembly
_atom_site_disorder_group
Rh1 Rh 0.45683(2) 0.76147(2) 0.73141(2) 0.02282(9) Uani 1 1 d . . . . .
O9 O 0.65997(12) 0.80937(18) 0.67607(9) 0.0393(6) Uani 1 1 d . . . . .
O12 O 0.54818(12) 0.7013(2) 0.56954(9) 0.0430(7) Uani 1 1 d . . . . .
O30 O 0.40912(15) 1.08913(17) 0.77472(11) 0.0508(7) Uani 1 1 d . . . . .
O33 O 0.41447(14) 0.96652(18) 0.88507(10) 0.0464(7) Uani 1 1 d . . . . .
O51 O 0.26639(12) 0.54554(18) 0.73987(11) 0.0449(7) Uani 1 1 d . . . . .
O54 O 0.41231(12) 0.44363(16) 0.80404(11) 0.0407(6) Uani 1 1 d . . . . .
N3 N 0.57640(13) 0.76485(19) 0.70386(10) 0.0275(6) Uani 1 1 d . . . . .
N6 N 0.50731(13) 0.69629(19) 0.63807(10) 0.0275(6) Uani 1 1 d . . . . .
N24 N 0.41740(14) 0.94038(19) 0.75432(11) 0.0325(6) Uani 1 1 d . . . . .
N27 N 0.41730(14) 0.86321(19) 0.82119(11) 0.0302(6) Uani 1 1 d . . . . .
N45 N 0.34436(13) 0.64173(18) 0.73078(10) 0.0270(6) Uani 1 1 d . . . . .
N48 N 0.43618(13) 0.57977(18) 0.77290(11) 0.0270(6) Uani 1 1 d . . . . .
C2 C 0.51632(15) 0.7228(2) 0.68996(12) 0.0255(7) Uani 1 1 d . . . . .
C4 C 0.60102(17) 0.7667(2) 0.66232(14) 0.0327(8) Uani 1 1 d . . . . .
C5 C 0.55789(17) 0.7232(3) 0.62109(13) 0.0329(8) Uani 1 1 d . . . . .
C7 C 0.62771(16) 0.8011(2) 0.75320(13) 0.0290(7) Uani 1 1 d . . . . .
C8 C 0.66461(18) 0.8592(3) 0.72444(14) 0.0358(8) Uani 1 1 d . . . . .
H8A H 0.6441 0.9197 0.7152 0.043 Uiso 1 1 calc R . . . .
H8B H 0.7109 0.8673 0.7478 0.043 Uiso 1 1 calc R . . . .
C10 C 0.45316(16) 0.6610(2) 0.59079(12) 0.0289(7) Uani 1 1 d . . . . .
C11 C 0.49248(18) 0.6401(3) 0.55389(14) 0.0384(9) Uani 1 1 d . . . . .
H11A H 0.5075 0.5763 0.5584 0.046 Uiso 1 1 calc R . . . .
H11B H 0.4649 0.6499 0.5158 0.046 Uiso 1 1 calc R . . . .
C13 C 0.59959(17) 0.8542(2) 0.78860(13) 0.0333(8) Uani 1 1 d . . . . .
H13A H 0.5659 0.8170 0.7957 0.040 Uiso 1 1 calc R . . . .
H13B H 0.5780 0.9094 0.7692 0.040 Uiso 1 1 calc R . . . .
C14 C 0.65124(19) 0.8818(3) 0.84207(15) 0.0457(10) Uani 1 1 d . . . . .
H14A H 0.6297 0.9116 0.8648 0.055 Uiso 1 1 calc R . . . .
H14B H 0.6817 0.9259 0.8355 0.055 Uiso 1 1 calc R . . . .
C15 C 0.6897(2) 0.7995(3) 0.87169(15) 0.0531(11) Uani 1 1 d . . . . .
H15A H 0.7235 0.8192 0.9058 0.064 Uiso 1 1 calc R . . . .
H15B H 0.6598 0.7570 0.8804 0.064 Uiso 1 1 calc R . . . .
C16 C 0.72180(19) 0.7520(3) 0.83733(16) 0.0461(10) Uani 1 1 d . . . . .
H16A H 0.7455 0.6980 0.8566 0.055 Uiso 1 1 calc R . . . .
H16B H 0.7540 0.7932 0.8308 0.055 Uiso 1 1 calc R . . . .
C17 C 0.67135(17) 0.7232(2) 0.78366(14) 0.0348(8) Uani 1 1 d . . . . .
H17A H 0.6435 0.6750 0.7901 0.042 Uiso 1 1 calc R . . . .
H17B H 0.6943 0.6972 0.7609 0.042 Uiso 1 1 calc R . . . .
C18 C 0.40197(17) 0.7346(2) 0.56737(14) 0.0329(8) Uani 1 1 d . . . . .
H18A H 0.4232 0.7884 0.5584 0.040 Uiso 1 1 calc R . . . .
H18B H 0.3832 0.7530 0.5947 0.040 Uiso 1 1 calc R . . . .
C19 C 0.34684(18) 0.7020(3) 0.51667(14) 0.0399(9) Uani 1 1 d . . . . .
H19A H 0.3121 0.7487 0.5055 0.048 Uiso 1 1 calc R . . . .
H19B H 0.3642 0.6948 0.4872 0.048 Uiso 1 1 calc R . . . .
C20 C 0.31736(18) 0.6125(3) 0.52532(14) 0.0419(9) Uani 1 1 d . . . . .
H20A H 0.2912 0.6228 0.5485 0.050 Uiso 1 1 calc R . . . .
H20B H 0.2875 0.5895 0.4903 0.050 Uiso 1 1 calc R . . . .
C21 C 0.36925(19) 0.5416(3) 0.55113(14) 0.0423(9) Uani 1 1 d . . . . .
H21A H 0.3905 0.5239 0.5253 0.051 Uiso 1 1 calc R . . . .
H21B H 0.3481 0.4870 0.5593 0.051 Uiso 1 1 calc R . . . .
C22 C 0.42146(18) 0.5757(2) 0.60300(13) 0.0351(8) Uani 1 1 d . . . . .
H22A H 0.4012 0.5894 0.6301 0.042 Uiso 1 1 calc R . . . .
H22B H 0.4551 0.5283 0.6179 0.042 Uiso 1 1 calc R . . . .
C23 C 0.42198(16) 0.8516(2) 0.77109(13) 0.0270(7) Uani 1 1 d . . . . .
C25 C 0.41252(19) 1.0018(2) 0.79190(15) 0.0396(9) Uani 1 1 d . . . . .
C26 C 0.41303(18) 0.9536(2) 0.83380(14) 0.0375(8) Uani 1 1 d . . . . .
C28 C 0.41154(18) 0.9898(2) 0.70403(14) 0.0341(8) Uani 1 1 d . . . . .
C29 C 0.4321(2) 1.0850(3) 0.73022(16) 0.0487(10) Uani 1 1 d . . . . .
H29A H 0.4802 1.0920 0.7430 0.058 Uiso 1 1 calc R . . . .
H29B H 0.4118 1.1336 0.7039 0.058 Uiso 1 1 calc R . . . .
C31 C 0.42757(17) 0.8073(2) 0.87024(12) 0.0310(8) Uani 1 1 d . . . . .
C32 C 0.4044(2) 0.8772(3) 0.90319(15) 0.0441(9) Uani 1 1 d . . . . .
H32A H 0.3575 0.8679 0.8974 0.053 Uiso 1 1 calc R . . . .
H32B H 0.4298 0.8703 0.9420 0.053 Uiso 1 1 calc R . . . .
C34 C 0.4572(2) 0.9540(3) 0.67767(16) 0.0469(10) Uani 1 1 d . . . . .
H34A H 0.4495 0.8882 0.6710 0.056 Uiso 1 1 calc R . . . .
H34B H 0.5029 0.9622 0.7023 0.056 Uiso 1 1 calc R . . . .
C35 C 0.4478(3) 1.0026(3) 0.62368(19) 0.0642(13) Uani 1 1 d . . . . .
H35A H 0.4619 1.0666 0.6307 0.077 Uiso 1 1 calc R . . . .
H35B H 0.4753 0.9730 0.6058 0.077 Uiso 1 1 calc R . . . .
C36 C 0.3769(3) 0.9988(3) 0.58739(17) 0.0640(14) Uani 1 1 d . . . . .
H36A H 0.3713 1.0324 0.5538 0.077 Uiso 1 1 calc R . . . .
H36B H 0.3643 0.9349 0.5777 0.077 Uiso 1 1 calc R . . . .
C37 C 0.3328(2) 1.0387(3) 0.61377(19) 0.0637(14) Uani 1 1 d . . . . .
H37A H 0.2868 1.0339 0.5892 0.076 Uiso 1 1 calc R . . . .
H37B H 0.3432 1.1037 0.6213 0.076 Uiso 1 1 calc R . . . .
C38 C 0.34130(19) 0.9887(3) 0.66672(17) 0.0489(10) Uani 1 1 d . . . . .
H38A H 0.3137 1.0181 0.6846 0.059 Uiso 1 1 calc R . . . .
H38B H 0.3265 0.9252 0.6587 0.059 Uiso 1 1 calc R . . . .
C39 C 0.49986(18) 0.7850(3) 0.89644(15) 0.0392(9) Uani 1 1 d . . . . .
H39A H 0.5254 0.8420 0.9045 0.047 Uiso 1 1 calc R . . . .
H39B H 0.5142 0.7494 0.8711 0.047 Uiso 1 1 calc R . . . .
C40 C 0.5135(2) 0.7309(3) 0.94850(16) 0.0474(10) Uani 1 1 d . . . . .
H40A H 0.5601 0.7128 0.9627 0.057 Uiso 1 1 calc R . . . .
H40B H 0.5051 0.7697 0.9757 0.057 Uiso 1 1 calc R . . . .
C41 C 0.4707(2) 0.6464(3) 0.93897(16) 0.0508(11) Uani 1 1 d . . . . .
H41A H 0.4832 0.6039 0.9155 0.061 Uiso 1 1 calc R . . . .
H41B H 0.4781 0.6157 0.9737 0.061 Uiso 1 1 calc R . . . .
C42 C 0.3990(2) 0.6697(3) 0.91304(15) 0.0495(10) Uani 1 1 d . . . . .
H42A H 0.3851 0.7069 0.9381 0.059 Uiso 1 1 calc R . . . .
H42B H 0.3727 0.6134 0.9054 0.059 Uiso 1 1 calc R . . . .
C43 C 0.3864(2) 0.7223(3) 0.86047(14) 0.0395(9) Uani 1 1 d . . . . .
H43A H 0.3970 0.6832 0.8344 0.047 Uiso 1 1 calc R . . . .
H43B H 0.3396 0.7387 0.8448 0.047 Uiso 1 1 calc R . . . .
C44 C 0.41024(15) 0.6561(2) 0.74284(12) 0.0240(7) Uani 1 1 d . . . . .
C46 C 0.33134(16) 0.5611(2) 0.75207(14) 0.0320(8) Uani 1 1 d . . . . .
C47 C 0.38861(17) 0.5222(2) 0.77806(14) 0.0315(8) Uani 1 1 d . . . . .
C49 C 0.28104(15) 0.6861(2) 0.69899(13) 0.0295(7) Uani 1 1 d . . . . .
C50 C 0.2357(2) 0.6037(3) 0.6951(2) 0.0693(16) Uani 1 1 d . . . . .
H50A H 0.1928 0.6244 0.6957 0.083 Uiso 1 1 calc R . . . .
H50B H 0.2282 0.5706 0.6611 0.083 Uiso 1 1 calc R . . . .
C52 C 0.49815(16) 0.5274(2) 0.78852(13) 0.0278(7) Uani 1 1 d . . . . .
C53 C 0.48229(17) 0.4559(2) 0.82435(14) 0.0339(8) Uani 1 1 d . . . . .
H53A H 0.5045 0.3980 0.8229 0.041 Uiso 1 1 calc R . . . .
H53B H 0.4973 0.4768 0.8621 0.041 Uiso 1 1 calc R . . . .
C55 C 0.2653(2) 0.7652(3) 0.72768(16) 0.0496(11) Uani 1 1 d . . . . .
H55A H 0.2999 0.8117 0.7342 0.060 Uiso 1 1 calc R . . . .
H55B H 0.2646 0.7450 0.7630 0.060 Uiso 1 1 calc R . . . .
C56 C 0.1991(2) 0.8071(3) 0.69516(16) 0.0557(12) Uani 1 1 d . . . . .
H56A H 0.1639 0.7638 0.6935 0.067 Uiso 1 1 calc R . . . .
H56B H 0.1924 0.8625 0.7136 0.067 Uiso 1 1 calc R . . . .
C57 C 0.19453(19) 0.8310(3) 0.63880(18) 0.0492(11) Uani 1 1 d . . . . .
H57A H 0.1496 0.8516 0.6180 0.059 Uiso 1 1 calc R . . . .
H57B H 0.2248 0.8816 0.6402 0.059 Uiso 1 1 calc R . . . .
C58 C 0.2113(2) 0.7515(3) 0.61072(16) 0.0522(12) Uani 1 1 d . . . . .
H58A H 0.2111 0.7708 0.5750 0.063 Uiso 1 1 calc R . . . .
H58B H 0.1778 0.7037 0.6051 0.063 Uiso 1 1 calc R . . . .
C59 C 0.27890(19) 0.7128(3) 0.64380(14) 0.0439(10) Uani 1 1 d . . . . .
H59A H 0.2881 0.6592 0.6252 0.053 Uiso 1 1 calc R . . . .
H59B H 0.3129 0.7589 0.6469 0.053 Uiso 1 1 calc R . . . .
C60 C 0.55853(16) 0.5818(2) 0.81943(13) 0.0289(7) Uani 1 1 d . . . . .
H60A H 0.5549 0.6040 0.8534 0.035 Uiso 1 1 calc R . . . .
H60B H 0.5619 0.6351 0.7979 0.035 Uiso 1 1 calc R . . . .
C61 C 0.61989(17) 0.5233(2) 0.83185(14) 0.0358(8) Uani 1 1 d . . . . .
H61A H 0.6589 0.5611 0.8499 0.043 Uiso 1 1 calc R . . . .
H61B H 0.6187 0.4744 0.8570 0.043 Uiso 1 1 calc R . . . .
C62 C 0.62610(18) 0.4812(3) 0.78159(15) 0.0381(8) Uani 1 1 d . . . . .
H62A H 0.6328 0.5297 0.7584 0.046 Uiso 1 1 calc R . . . .
H62B H 0.6648 0.4410 0.7920 0.046 Uiso 1 1 calc R . . . .
C63 C 0.56587(18) 0.4273(2) 0.75037(15) 0.0385(8) Uani 1 1 d . . . . .
H63A H 0.5623 0.3739 0.7716 0.046 Uiso 1 1 calc R . . . .
H63B H 0.5696 0.4055 0.7164 0.046 Uiso 1 1 calc R . . . .
C64 C 0.50473(17) 0.4860(2) 0.73792(13) 0.0310(7) Uani 1 1 d . . . . .
H64A H 0.4656 0.4487 0.7194 0.037 Uiso 1 1 calc R . . . .
H64B H 0.5064 0.5354 0.7132 0.037 Uiso 1 1 calc R . . . .
F1 F 0.2930(4) 0.2367(5) 0.6706(3) 0.080(2) Uani 0.5 1 d D U P A 1
F2 F 0.2765(3) 0.3771(5) 0.6573(3) 0.102(3) Uani 0.5 1 d D U P A 1
F3 F 0.3712(3) 0.3282(6) 0.70872(19) 0.0472(16) Uani 0.5 1 d D U P A 1
F4 F 0.52962(13) 0.2444(3) 0.62914(11) 0.1055(14) Uani 1 1 d . U . . .
F5 F 0.51669(13) 0.3522(2) 0.57271(12) 0.0841(10) Uani 1 1 d . U . . .
F6 F 0.50184(12) 0.2177(2) 0.54529(11) 0.0684(8) Uani 1 1 d . U . . .
F7 F 0.17061(17) -0.0257(2) 0.53873(11) 0.0843(10) Uani 1 1 d . U . . .
F8 F 0.10660(15) -0.0324(3) 0.46017(14) 0.1027(13) Uani 1 1 d . U . . .
F9 F 0.1780(2) -0.1325(2) 0.48847(17) 0.1110(13) Uani 1 1 d . U . . .
F10 F 0.35674(16) -0.10101(19) 0.42307(15) 0.0875(10) Uani 1 1 d . U . . .
F11 F 0.31116(18) -0.0230(2) 0.35238(13) 0.0902(10) Uani 1 1 d . U . . .
F12 F 0.39270(15) 0.0311(2) 0.41426(16) 0.0945(11) Uani 1 1 d . U . . .
F13 F 0.1678(7) 0.3605(9) 0.2166(3) 0.121(3) Uani 0.5 1 d D U P B 1
F14 F 0.1687(7) 0.2285(6) 0.2463(5) 0.078(3) Uani 0.5 1 d D U P B 1
F15 F 0.1018(3) 0.3209(12) 0.2562(4) 0.070(3) Uani 0.5 1 d D U P B 1
F16 F 0.32443(12) 0.57381(16) 0.32898(12) 0.0626(7) Uani 1 1 d . U . . .
F17 F 0.40197(11) 0.48189(16) 0.35967(10) 0.0546(6) Uani 1 1 d . U . . .
F18 F 0.36697(18) 0.5521(2) 0.41368(12) 0.0981(13) Uani 1 1 d . U . . .
F19 F -0.05629(11) 0.32773(17) 0.39454(11) 0.0634(7) Uani 1 1 d . U . . .
F20 F -0.01086(11) 0.26251(15) 0.34514(9) 0.0482(6) Uani 1 1 d . U . . .
F21 F -0.00944(11) 0.19781(16) 0.41690(10) 0.0536(6) Uani 1 1 d . U . . .
F22 F 0.06947(10) 0.56768(14) 0.50475(8) 0.0408(5) Uani 1 1 d . U . . .
F23 F 0.14361(11) 0.60504(13) 0.47262(8) 0.0415(5) Uani 1 1 d . U . . .
F24 F 0.17092(10) 0.54214(14) 0.54996(8) 0.0418(5) Uani 1 1 d . U . . .
F101 F 0.3066(4) 0.4030(4) 0.6679(3) 0.102(3) Uani 0.5 1 d D U P A 2
F102 F 0.3725(3) 0.2988(6) 0.70918(19) 0.0472(16) Uani 0.5 1 d D U P A 2
F103 F 0.2731(3) 0.2653(5) 0.6628(3) 0.080(2) Uani 0.5 1 d D U P A 2
F113 F 0.1046(3) 0.2976(12) 0.2617(4) 0.070(3) Uani 0.5 1 d D U P B 2
F114 F 0.1524(7) 0.3776(9) 0.2199(3) 0.121(3) Uani 0.5 1 d D U P B 2
F115 F 0.1770(7) 0.2401(6) 0.2378(5) 0.078(3) Uani 0.5 1 d D U P B 2
C201 C 0.30657(16) 0.2875(2) 0.51743(13) 0.0280(7) Uani 1 1 d . . . . .
C202 C 0.29312(17) 0.2993(2) 0.56462(13) 0.0286(7) Uani 1 1 d . . . . .
H202 H 0.2488 0.3041 0.5622 0.034 Uiso 1 1 calc R . . . .
C203 C 0.34216(16) 0.3044(2) 0.61496(13) 0.0319(8) Uani 1 1 d D . . . .
C204 C 0.40681(18) 0.2962(2) 0.62088(13) 0.0338(8) Uani 1 1 d . . . . .
H204 H 0.4402 0.3002 0.6553 0.041 Uiso 1 1 calc R . . . .
C205 C 0.42200(17) 0.2818(3) 0.57497(14) 0.0349(8) Uani 1 1 d . . . . .
C206 C 0.37294(17) 0.2781(2) 0.52433(13) 0.0314(8) Uani 1 1 d . . . . .
H206 H 0.3848 0.2690 0.4936 0.038 Uiso 1 1 calc R . . . .
C207 C 0.32285(18) 0.3161(2) 0.66287(14) 0.0512(11) Uani 1 1 d D . . . .
C208 C 0.4919(2) 0.2736(4) 0.58035(16) 0.0538(12) Uani 1 1 d . . . . .
C209 C 0.24566(15) 0.1614(2) 0.45240(12) 0.0271(7) Uani 1 1 d . . . . .
C210 C 0.21001(16) 0.1045(2) 0.47367(12) 0.0292(7) Uani 1 1 d . . . . .
H210 H 0.1818 0.1306 0.4898 0.035 Uiso 1 1 calc R . . . .
C211 C 0.21466(18) 0.0101(2) 0.47188(13) 0.0341(8) Uani 1 1 d . . . . .
C212 C 0.25704(18) -0.0303(2) 0.45104(13) 0.0370(9) Uani 1 1 d . . . . .
H212 H 0.2608 -0.0944 0.4506 0.044 Uiso 1 1 calc R . . . .
C213 C 0.29405(17) 0.0245(2) 0.43077(14) 0.0352(8) Uani 1 1 d . . . . .
C214 C 0.28768(17) 0.1182(2) 0.43044(14) 0.0340(8) Uani 1 1 d . . . . .
H214 H 0.3125 0.1541 0.4149 0.041 Uiso 1 1 calc R . . . .
C215 C 0.1698(2) -0.0457(3) 0.49070(16) 0.0486(11) Uani 1 1 d . . . . .
C216 C 0.3400(2) -0.0173(3) 0.4068(2) 0.0593(12) Uani 1 1 d . . . . .
C217 C 0.25759(15) 0.3199(2) 0.40742(13) 0.0264(7) Uani 1 1 d . . . . .
C218 C 0.21385(16) 0.2981(2) 0.35599(13) 0.0298(7) Uani 1 1 d . . . . .
H218 H 0.1838 0.2499 0.3525 0.036 Uiso 1 1 calc R . . . .
C219 C 0.21230(17) 0.3434(2) 0.30998(13) 0.0343(8) Uani 1 1 d D . . . .
C220 C 0.25605(18) 0.4135(2) 0.31337(14) 0.0328(8) Uani 1 1 d . . . . .
H220 H 0.2557 0.4449 0.2821 0.039 Uiso 1 1 calc R . . . .
C221 C 0.30007(17) 0.4363(2) 0.36342(14) 0.0311(8) Uani 1 1 d . . . . .
C222 C 0.30050(16) 0.3909(2) 0.40934(14) 0.0305(7) Uani 1 1 d . . . . .
H222 H 0.3311 0.4088 0.4432 0.037 Uiso 1 1 calc R . . . .
C223 C 0.16221(18) 0.3167(2) 0.25738(14) 0.0473(10) Uani 1 1 d D . . . .
C224 C 0.3476(2) 0.5111(3) 0.36703(16) 0.0410(9) Uani 1 1 d . . . . .
C225 C 0.17845(16) 0.3163(2) 0.45832(12) 0.0264(7) Uani 1 1 d . . . . .
C226 C 0.11708(16) 0.2787(2) 0.43173(13) 0.0284(7) Uani 1 1 d . . . . .
H226 H 0.1145 0.2197 0.4168 0.034 Uiso 1 1 calc R . . . .
C227 C 0.05890(16) 0.3249(2) 0.42628(13) 0.0308(7) Uani 1 1 d . . . . .
C228 C 0.06028(16) 0.4102(2) 0.44787(12) 0.0280(7) Uani 1 1 d . . . . .
H228 H 0.0209 0.4414 0.4442 0.034 Uiso 1 1 calc R . . . .
C229 C 0.12078(16) 0.4492(2) 0.47517(12) 0.0274(7) Uani 1 1 d . . . . .
C230 C 0.17799(16) 0.4033(2) 0.47954(12) 0.0274(7) Uani 1 1 d . . . . .
H230 H 0.2187 0.4322 0.4977 0.033 Uiso 1 1 calc R . . . .
C231 C -0.00423(18) 0.2790(2) 0.39607(16) 0.0380(9) Uani 1 1 d . . . . .
C232 C 0.12602(17) 0.5401(2) 0.50047(13) 0.0316(8) Uani 1 1 d . . . . .
B200 B 0.24775(18) 0.2715(3) 0.45939(15) 0.0261(8) Uani 1 1 d . . . . .

loop_
_atom_site_aniso_label
_atom_site_aniso_U_11
_atom_site_aniso_U_22
_atom_site_aniso_U_33
_atom_site_aniso_U_23
_atom_site_aniso_U_13
_atom_site_aniso_U_12
Rh1 0.02634(15) 0.02124(14) 0.02351(14) -0.00170(10) 0.01207(11) -0.00240(9)
O9 0.0317(14) 0.0561(17) 0.0342(13) -0.0044(12) 0.0168(11) -0.0130(12)
O12 0.0391(15) 0.0676(19) 0.0276(12) -0.0125(12) 0.0186(11) -0.0104(13)
O30 0.074(2) 0.0263(14) 0.0557(17) -0.0025(12) 0.0279(15) 0.0065(13)
O33 0.0670(19) 0.0380(15) 0.0419(14) -0.0103(12) 0.0288(14) 0.0042(13)
O51 0.0283(14) 0.0392(15) 0.0664(18) 0.0149(13) 0.0159(13) -0.0082(11)
O54 0.0362(14) 0.0286(13) 0.0573(16) 0.0129(12) 0.0167(12) -0.0034(10)
N3 0.0260(15) 0.0338(15) 0.0251(14) -0.0029(11) 0.0120(12) -0.0028(11)
N6 0.0290(15) 0.0327(15) 0.0234(13) -0.0059(11) 0.0124(12) -0.0035(12)
N24 0.0407(17) 0.0246(14) 0.0378(16) -0.0017(12) 0.0207(14) -0.0009(12)
N27 0.0357(16) 0.0282(15) 0.0294(14) -0.0040(12) 0.0147(13) 0.0014(12)
N45 0.0258(15) 0.0252(14) 0.0308(14) 0.0020(11) 0.0109(12) -0.0028(11)
N48 0.0276(15) 0.0232(14) 0.0325(14) 0.0025(11) 0.0136(12) -0.0024(11)
C2 0.0248(17) 0.0272(17) 0.0244(16) -0.0017(13) 0.0089(13) -0.0012(13)
C4 0.0287(19) 0.042(2) 0.0312(18) -0.0029(15) 0.0157(15) -0.0063(15)
C5 0.0314(19) 0.043(2) 0.0280(17) -0.0025(15) 0.0155(15) -0.0043(15)
C7 0.0254(17) 0.0310(18) 0.0311(17) -0.0026(14) 0.0107(14) -0.0069(13)
C8 0.034(2) 0.039(2) 0.0348(18) -0.0013(16) 0.0133(16) -0.0109(15)
C10 0.0279(18) 0.0345(18) 0.0231(16) -0.0064(14) 0.0074(14) -0.0021(14)
C11 0.034(2) 0.054(2) 0.0281(18) -0.0093(16) 0.0121(15) -0.0043(17)
C13 0.0334(19) 0.0319(18) 0.0348(18) -0.0058(15) 0.0122(15) -0.0030(14)
C14 0.045(2) 0.054(3) 0.037(2) -0.0164(18) 0.0134(18) -0.0142(19)
C15 0.050(3) 0.071(3) 0.030(2) 0.000(2) 0.0038(18) -0.013(2)
C16 0.032(2) 0.053(2) 0.043(2) 0.0109(18) 0.0013(18) -0.0019(17)
C17 0.0290(19) 0.037(2) 0.0376(19) 0.0017(16) 0.0111(16) -0.0039(15)
C18 0.034(2) 0.0347(19) 0.0290(17) 0.0000(14) 0.0101(15) 0.0017(15)
C19 0.039(2) 0.045(2) 0.0306(18) 0.0016(16) 0.0047(16) 0.0075(17)
C20 0.035(2) 0.059(3) 0.0279(18) -0.0068(17) 0.0069(16) -0.0121(18)
C21 0.054(2) 0.040(2) 0.0298(18) -0.0067(16) 0.0114(18) -0.0179(18)
C22 0.042(2) 0.036(2) 0.0247(17) -0.0011(14) 0.0083(15) -0.0048(16)
C23 0.0277(17) 0.0230(16) 0.0324(17) -0.0001(13) 0.0130(14) -0.0023(13)
C25 0.047(2) 0.0280(19) 0.047(2) -0.0046(16) 0.0210(18) 0.0045(16)
C26 0.043(2) 0.0338(19) 0.038(2) -0.0094(16) 0.0171(17) 0.0016(16)
C28 0.039(2) 0.0230(17) 0.0395(19) 0.0031(15) 0.0133(16) -0.0001(14)
C29 0.060(3) 0.031(2) 0.050(2) -0.0017(18) 0.014(2) -0.0048(18)
C31 0.037(2) 0.0348(19) 0.0236(16) -0.0052(14) 0.0131(15) 0.0011(15)
C32 0.055(3) 0.045(2) 0.037(2) -0.0043(17) 0.0228(19) 0.0102(19)
C34 0.050(2) 0.048(2) 0.046(2) 0.0123(19) 0.0219(19) 0.0065(19)
C35 0.080(4) 0.059(3) 0.064(3) 0.023(2) 0.038(3) 0.004(2)
C36 0.091(4) 0.053(3) 0.034(2) 0.006(2) 0.005(2) 0.001(3)
C37 0.063(3) 0.043(3) 0.060(3) 0.005(2) -0.009(2) 0.003(2)
C38 0.041(2) 0.040(2) 0.058(3) -0.0016(19) 0.007(2) -0.0019(17)
C39 0.035(2) 0.042(2) 0.040(2) -0.0028(17) 0.0124(17) 0.0000(16)
C40 0.045(2) 0.052(3) 0.040(2) 0.0013(18) 0.0092(19) 0.0071(19)
C41 0.071(3) 0.045(2) 0.038(2) 0.0037(18) 0.021(2) 0.005(2)
C42 0.066(3) 0.053(3) 0.037(2) -0.0002(18) 0.026(2) -0.014(2)
C43 0.045(2) 0.046(2) 0.0312(19) -0.0026(16) 0.0174(17) -0.0095(17)
C44 0.0252(17) 0.0236(16) 0.0236(15) 0.0004(12) 0.0092(13) -0.0014(12)
C46 0.0280(19) 0.0281(18) 0.0414(19) 0.0042(15) 0.0142(16) -0.0072(14)
C47 0.0344(19) 0.0233(17) 0.0388(19) 0.0036(14) 0.0153(16) -0.0046(14)
C49 0.0211(17) 0.0353(19) 0.0320(17) 0.0014(14) 0.0091(14) -0.0017(13)
C50 0.039(2) 0.055(3) 0.095(4) 0.031(3) 0.000(2) -0.011(2)
C52 0.0309(18) 0.0225(16) 0.0310(17) 0.0076(13) 0.0120(14) 0.0031(13)
C53 0.037(2) 0.0291(18) 0.0382(19) 0.0056(15) 0.0161(16) -0.0009(15)
C55 0.037(2) 0.069(3) 0.037(2) -0.0142(19) 0.0069(18) 0.018(2)
C56 0.040(2) 0.071(3) 0.047(2) -0.017(2) 0.0037(19) 0.023(2)
C57 0.027(2) 0.038(2) 0.074(3) 0.017(2) 0.008(2) 0.0039(16)
C58 0.035(2) 0.087(3) 0.030(2) 0.011(2) 0.0067(17) 0.018(2)
C59 0.036(2) 0.067(3) 0.0281(18) -0.0011(18) 0.0100(16) 0.0168(19)
C60 0.0335(19) 0.0276(17) 0.0250(16) 0.0016(13) 0.0095(14) 0.0006(14)
C61 0.0292(19) 0.038(2) 0.0358(19) 0.0054(16) 0.0067(15) 0.0049(15)
C62 0.033(2) 0.038(2) 0.043(2) 0.0004(16) 0.0128(17) 0.0080(15)
C63 0.047(2) 0.0297(19) 0.044(2) -0.0014(16) 0.0231(18) 0.0025(16)
C64 0.0317(19) 0.0294(18) 0.0303(17) 0.0000(14) 0.0088(15) -0.0003(14)
F1 0.051(4) 0.148(5) 0.057(3) -0.016(3) 0.039(3) -0.015(4)
F2 0.126(6) 0.139(4) 0.033(3) -0.012(3) 0.016(4) 0.086(4)
F3 0.0643(17) 0.047(5) 0.0286(12) -0.0057(17) 0.0147(12) -0.001(2)
F4 0.0323(15) 0.231(5) 0.0484(16) 0.035(2) 0.0082(13) 0.0185(19)
F5 0.0598(18) 0.114(3) 0.089(2) -0.0228(19) 0.0401(16) -0.0461(17)
F6 0.0365(14) 0.103(2) 0.0671(17) -0.0008(16) 0.0203(12) 0.0162(14)
F7 0.115(3) 0.094(2) 0.0622(17) -0.0081(16) 0.0541(17) -0.0422(19)
F8 0.066(2) 0.132(3) 0.096(2) 0.049(2) 0.0112(18) -0.0406(19)
F9 0.162(3) 0.0382(16) 0.186(4) 0.015(2) 0.127(3) -0.0068(18)
F10 0.095(2) 0.0524(17) 0.137(3) 0.0093(17) 0.067(2) 0.0347(16)
F11 0.134(3) 0.080(2) 0.083(2) -0.0227(17) 0.071(2) 0.010(2)
F12 0.0657(19) 0.068(2) 0.175(3) -0.029(2) 0.074(2) 0.0030(15)
F13 0.155(6) 0.134(5) 0.0369(16) 0.031(2) -0.013(2) -0.091(4)
F14 0.077(3) 0.091(3) 0.064(4) -0.042(3) 0.022(3) -0.024(3)
F15 0.0423(16) 0.109(8) 0.046(2) 0.001(3) 0.0005(14) -0.002(2)
F16 0.0509(15) 0.0357(13) 0.103(2) 0.0226(13) 0.0292(14) -0.0023(11)
F17 0.0356(13) 0.0470(14) 0.0848(17) 0.0106(12) 0.0257(12) -0.0035(10)
F18 0.153(3) 0.093(2) 0.0750(18) -0.0505(17) 0.073(2) -0.097(2)
F19 0.0279(12) 0.0600(15) 0.0963(19) -0.0379(14) 0.0145(12) -0.0004(11)
F20 0.0464(14) 0.0467(13) 0.0388(12) -0.0109(10) -0.0006(10) 0.0008(10)
F21 0.0465(14) 0.0504(14) 0.0602(15) -0.0030(12) 0.0142(11) -0.0183(11)
F22 0.0396(12) 0.0364(11) 0.0517(12) -0.0099(10) 0.0226(10) 0.0023(9)
F23 0.0539(13) 0.0287(11) 0.0482(12) 0.0025(9) 0.0258(10) -0.0039(9)
F24 0.0479(13) 0.0404(12) 0.0305(11) -0.0095(9) 0.0056(10) 0.0014(10)
F101 0.126(6) 0.139(4) 0.033(3) -0.012(3) 0.016(4) 0.086(4)
F102 0.0643(17) 0.047(5) 0.0286(12) -0.0057(17) 0.0147(12) -0.001(2)
F103 0.051(4) 0.148(5) 0.057(3) -0.016(3) 0.039(3) -0.015(4)
F113 0.0423(16) 0.109(8) 0.046(2) 0.001(3) 0.0005(14) -0.002(2)
F114 0.155(6) 0.134(5) 0.0369(16) 0.031(2) -0.013(2) -0.091(4)
F115 0.077(3) 0.091(3) 0.064(4) -0.042(3) 0.022(3) -0.024(3)
C201 0.0319(18) 0.0219(16) 0.0317(17) -0.0027(13) 0.0133(15) -0.0016(13)
C202 0.0314(18) 0.0270(17) 0.0300(17) -0.0019(14) 0.0139(15) -0.0010(14)
C203 0.040(2) 0.0280(18) 0.0308(18) -0.0026(14) 0.0156(16) -0.0006(14)
C204 0.038(2) 0.0341(19) 0.0263(17) -0.0021(14) 0.0081(15) -0.0071(15)
C205 0.0300(19) 0.041(2) 0.0338(19) 0.0001(16) 0.0110(16) -0.0056(15)
C206 0.0327(19) 0.038(2) 0.0268(17) -0.0011(14) 0.0145(15) -0.0044(15)
C207 0.058(3) 0.065(3) 0.033(2) -0.0082(19) 0.020(2) 0.008(2)
C208 0.034(2) 0.093(4) 0.034(2) 0.001(2) 0.0104(18) -0.009(2)
C209 0.0251(17) 0.0307(18) 0.0218(15) 0.0000(13) 0.0035(13) -0.0003(13)
C210 0.0322(19) 0.0313(18) 0.0217(15) -0.0018(13) 0.0064(14) -0.0019(14)
C211 0.039(2) 0.0332(19) 0.0242(16) 0.0015(14) 0.0037(15) -0.0064(15)
C212 0.048(2) 0.0257(18) 0.0289(18) -0.0005(14) 0.0034(16) 0.0019(15)
C213 0.035(2) 0.0317(19) 0.0360(19) -0.0032(15) 0.0090(16) 0.0042(15)
C214 0.036(2) 0.0311(19) 0.0361(19) -0.0035(15) 0.0148(16) -0.0023(15)
C215 0.064(3) 0.040(2) 0.038(2) 0.0112(18) 0.013(2) -0.0104(19)
C216 0.065(3) 0.036(2) 0.087(4) -0.011(2) 0.040(3) 0.003(2)
C217 0.0256(17) 0.0252(16) 0.0330(17) -0.0026(13) 0.0161(14) 0.0023(13)
C218 0.0311(19) 0.0307(18) 0.0318(17) -0.0033(14) 0.0164(15) -0.0051(14)
C219 0.039(2) 0.035(2) 0.0315(18) -0.0032(15) 0.0156(16) -0.0040(15)
C220 0.045(2) 0.0263(17) 0.0357(18) 0.0007(14) 0.0251(17) 0.0004(15)
C221 0.0347(19) 0.0223(17) 0.0417(19) -0.0026(14) 0.0200(16) -0.0001(14)
C222 0.0282(18) 0.0293(18) 0.0359(18) -0.0051(14) 0.0138(15) 0.0000(14)
C223 0.053(3) 0.058(3) 0.0305(19) -0.0013(18) 0.0146(18) -0.020(2)
C224 0.048(2) 0.035(2) 0.048(2) -0.0022(17) 0.0270(19) -0.0081(17)
C225 0.0284(18) 0.0294(17) 0.0240(15) 0.0013(13) 0.0126(14) -0.0022(13)
C226 0.0291(18) 0.0287(18) 0.0273(16) -0.0041(13) 0.0096(14) -0.0030(13)
C227 0.0286(18) 0.0353(19) 0.0290(17) -0.0043(14) 0.0108(14) 0.0000(14)
C228 0.0279(18) 0.0317(18) 0.0249(16) 0.0007(14) 0.0098(14) 0.0010(13)
C229 0.0351(19) 0.0260(17) 0.0228(15) -0.0001(13) 0.0123(14) 0.0006(13)
C230 0.0291(18) 0.0288(17) 0.0243(16) 0.0005(13) 0.0092(14) -0.0037(13)
C231 0.031(2) 0.035(2) 0.046(2) -0.0100(17) 0.0119(17) -0.0007(15)
C232 0.035(2) 0.0292(18) 0.0333(18) -0.0007(14) 0.0149(16) 0.0024(14)
B200 0.0254(19) 0.0288(19) 0.0268(18) -0.0024(15) 0.0126(15) -0.0009(15)

loop_
_atom_type_symbol
_atom_type_description
_atom_type_scat_dispersion_real
_atom_type_scat_dispersion_imag
_atom_type_scat_source
C C 0.0033 0.0016 'International Tables Vol C Tables 4.2.6.8 and 6.1.1.4'
H H 0.0000 0.0000 'International Tables Vol C Tables 4.2.6.8 and 6.1.1.4'
B B 0.0013 0.0007 'International Tables Vol C Tables 4.2.6.8 and 6.1.1.4'
F F 0.0171 0.0103 'International Tables Vol C Tables 4.2.6.8 and 6.1.1.4'
N N 0.0061 0.0033 'International Tables Vol C Tables 4.2.6.8 and 6.1.1.4'
O O 0.0106 0.0060 'International Tables Vol C Tables 4.2.6.8 and 6.1.1.4'
Rh Rh -1.1178 0.9187 'International Tables Vol C Tables 4.2.6.8 and 6.1.1.4'

loop_
_geom_angle_atom_site_label_1
_geom_angle_atom_site_label_2
_geom_angle_atom_site_label_3
_geom_angle
C23 Rh1 C2 153.24(13)
C44 Rh1 C2 109.11(13)
C44 Rh1 C23 97.54(13)
C4 O9 C8 103.6(3)
C5 O12 C11 104.8(3)
C25 O30 C29 104.0(3)
C26 O33 C32 104.6(3)
C46 O51 C50 104.0(3)
C47 O54 C53 104.3(3)
C2 N3 C4 113.3(3)
C2 N3 C7 138.2(3)
C4 N3 C7 108.0(3)
C2 N6 C5 113.2(3)
C2 N6 C10 137.4(3)
C5 N6 C10 108.2(3)
C23 N24 C25 113.9(3)
C23 N24 C28 137.0(3)
C25 N24 C28 108.9(3)
C23 N27 C26 112.7(3)
C23 N27 C31 137.3(3)
C26 N27 C31 108.8(3)
C44 N45 C46 112.6(3)
C44 N45 C49 138.5(3)
C46 N45 C49 108.9(3)
C44 N48 C47 112.8(3)
C44 N48 C52 137.2(3)
C47 N48 C52 107.2(3)
N3 C2 Rh1 117.0(2)
N3 C2 N6 100.5(3)
N6 C2 Rh1 136.0(2)
O9 C4 N3 113.0(3)
C5 C4 O9 140.5(3)
C5 C4 N3 106.5(3)
O12 C5 N6 113.7(3)
C4 C5 O12 139.7(3)
C4 C5 N6 106.5(3)
N3 C7 C8 97.2(2)
N3 C7 C13 112.9(3)
N3 C7 C17 109.3(3)
C13 C7 C8 114.7(3)
C13 C7 C17 112.0(3)
C17 C7 C8 109.9(3)
O9 C8 C7 105.7(3)
N6 C10 C11 98.7(3)
N6 C10 C18 110.3(3)
N6 C10 C22 113.3(3)
C18 C10 C11 112.0(3)
C22 C10 C11 111.5(3)
C22 C10 C18 110.6(3)
O12 C11 C10 107.0(3)
C7 C13 C14 112.9(3)
C13 C14 C15 111.1(3)
C16 C15 C14 110.2(3)
C15 C16 C17 111.1(3)
C16 C17 C7 113.3(3)
C10 C18 C19 111.8(3)
C20 C19 C18 112.5(3)
C21 C20 C19 112.2(3)
C20 C21 C22 112.4(3)
C10 C22 C21 109.2(3)
N24 C23 Rh1 117.3(2)
N24 C23 N27 100.0(3)
N27 C23 Rh1 139.4(2)
O30 C25 N24 112.8(3)
C26 C25 O30 141.1(4)
C26 C25 N24 106.1(3)
O33 C26 N27 113.3(3)
C25 C26 O33 139.3(3)
C25 C26 N27 107.2(3)
N24 C28 C29 96.9(3)
N24 C28 C34 112.7(3)
N24 C28 C38 109.3(3)
C34 C28 C29 113.0(3)
C34 C28 C38 112.3(3)
C38 C28 C29 111.7(3)
O30 C29 C28 106.0(3)
N27 C31 C32 98.5(3)
N27 C31 C39 109.3(3)
N27 C31 C43 114.3(3)
C39 C31 C32 112.3(3)
C43 C31 C32 110.9(3)
C43 C31 C39 111.0(3)
O33 C32 C31 107.4(3)
C28 C34 C35 112.0(3)
C36 C35 C34 110.1(4)
C37 C36 C35 111.8(4)
C36 C37 C38 110.5(4)
C28 C38 C37 111.3(4)
C31 C39 C40 111.4(3)
C41 C40 C39 111.3(3)
C42 C41 C40 111.5(4)
C41 C42 C43 110.6(3)
C31 C43 C42 111.0(3)
N45 C44 Rh1 130.6(2)
N45 C44 N48 101.1(3)
N48 C44 Rh1 127.8(2)
O51 C46 N45 113.2(3)
C47 C46 O51 139.8(3)
C47 C46 N45 106.9(3)
O54 C47 N48 114.2(3)
C46 C47 O54 139.0(3)
C46 C47 N48 106.6(3)
N45 C49 C50 97.9(3)
N45 C49 C55 112.8(3)
N45 C49 C59 111.7(3)
C55 C49 C50 112.8(4)
C55 C49 C59 111.0(3)
C59 C49 C50 110.0(3)
O51 C50 C49 108.3(3)
N48 C52 C53 98.5(3)
N48 C52 C60 114.2(3)
N48 C52 C64 108.8(3)
C60 C52 C53 111.8(3)
C60 C52 C64 110.7(3)
C64 C52 C53 112.4(3)
O54 C53 C52 107.1(3)
C49 C55 C56 111.7(3)
C57 C56 C55 111.9(4)
C58 C57 C56 111.6(3)
C57 C58 C59 111.1(3)
C49 C59 C58 110.3(3)
C52 C60 C61 110.3(3)
C62 C61 C60 112.6(3)
C63 C62 C61 111.5(3)
C62 C63 C64 110.3(3)
C63 C64 C52 112.5(3)
C202 C201 C206 115.5(3)
C202 C201 B200 121.3(3)
C206 C201 B200 122.7(3)
C203 C202 C201 122.4(3)
C202 C203 C207 118.4(3)
C204 C203 C202 121.3(3)
C204 C203 C207 120.3(3)
C203 C204 C205 118.0(3)
C204 C205 C206 120.8(3)
C204 C205 C208 118.9(3)
C206 C205 C208 120.2(3)
C205 C206 C201 122.0(3)
F1 C207 C203 108.6(4)
F2 C207 F1 102.0(5)
F2 C207 C203 114.9(4)
F3 C207 F1 104.1(4)
F3 C207 F2 110.2(5)
F3 C207 C203 115.6(5)
F101 C207 C203 111.1(4)
F102 C207 F101 104.1(4)
F102 C207 C203 112.4(4)
F103 C207 F101 107.1(5)
F103 C207 F102 106.9(5)
F103 C207 C203 114.5(4)
F4 C208 C205 112.3(3)
F5 C208 F4 106.6(4)
F5 C208 C205 112.0(4)
F6 C208 F4 106.6(4)
F6 C208 F5 105.1(4)
F6 C208 C205 113.7(3)
C210 C209 C214 115.9(3)
C210 C209 B200 123.3(3)
C214 C209 B200 120.2(3)
C209 C210 C211 121.9(3)
C210 C211 C215 118.2(4)
C212 C211 C210 121.0(3)
C212 C211 C215 120.8(4)
C211 C212 C213 118.3(3)
C212 C213 C214 120.9(3)
C212 C213 C216 119.8(3)
C214 C213 C216 119.2(4)
C213 C214 C209 121.9(3)
F7 C215 F8 102.4(4)
F7 C215 C211 114.7(3)
F8 C215 C211 111.9(3)
F9 C215 F7 108.3(4)
F9 C215 F8 104.2(4)
F9 C215 C211 114.2(4)
F10 C216 F11 105.2(4)
F10 C216 C213 113.3(4)
F11 C216 C213 110.4(4)
F12 C216 F10 109.5(4)
F12 C216 F11 104.3(4)
F12 C216 C213 113.3(4)
C218 C217 B200 118.4(3)
C222 C217 C218 115.2(3)
C222 C217 B200 125.8(3)
C219 C218 C217 123.1(3)
C218 C219 C220 120.1(3)
C218 C219 C223 118.8(3)
C220 C219 C223 121.2(3)
C221 C220 C219 118.2(3)
C220 C221 C222 121.0(3)
C220 C221 C224 118.3(3)
C222 C221 C224 120.7(3)
C221 C222 C217 122.3(3)
F13 C223 F14 104.4(5)
F13 C223 F15 110.2(5)
F13 C223 C219 113.2(5)
F14 C223 C219 111.1(5)
F15 C223 F14 102.8(5)
F15 C223 C219 114.2(5)
F113 C223 C219 112.2(5)
F114 C223 F113 107.8(5)
F114 C223 F115 106.4(5)
F114 C223 C219 113.8(5)
F115 C223 F113 102.8(5)
F115 C223 C219 113.0(5)
F16 C224 F17 103.4(3)
F16 C224 C221 113.2(3)
F17 C224 C221 112.6(3)
F18 C224 F16 107.9(3)
F18 C224 F17 106.3(3)
F18 C224 C221 112.8(3)
C226 C225 C230 115.2(3)
C226 C225 B200 124.4(3)
C230 C225 B200 119.9(3)
C225 C226 C227 122.3(3)
C226 C227 C231 117.9(3)
C228 C227 C226 120.9(3)
C228 C227 C231 121.2(3)
C227 C228 C229 118.2(3)
C228 C229 C230 120.3(3)
C228 C229 C232 121.1(3)
C230 C229 C232 118.6(3)
C229 C230 C225 123.0(3)
F19 C231 F21 107.3(3)
F19 C231 C227 112.9(3)
F20 C231 F19 106.4(3)
F20 C231 F21 105.1(3)
F20 C231 C227 112.2(3)
F21 C231 C227 112.3(3)
F22 C232 F23 106.3(3)
F22 C232 C229 112.6(3)
F23 C232 C229 112.6(3)
F24 C232 F22 106.7(3)
F24 C232 F23 105.8(3)
F24 C232 C229 112.2(3)
C201 B200 C225 111.7(3)
C209 B200 C201 103.4(3)
C209 B200 C217 110.2(3)
C209 B200 C225 114.2(3)
C217 B200 C201 116.0(3)
C217 B200 C225 101.8(3)

loop_
_geom_bond_atom_site_label_1
_geom_bond_atom_site_label_2
_geom_bond_distance
Rh1 C2 2.060(3)
Rh1 C23 2.008(3)
Rh1 C44 1.942(3)
O9 C4 1.363(4)
O9 C8 1.454(4)
O12 C5 1.350(4)
O12 C11 1.454(4)
O30 C25 1.360(4)
O30 C29 1.440(5)
O33 C26 1.366(4)
O33 C32 1.447(5)
O51 C46 1.360(4)
O51 C50 1.428(5)
O54 C47 1.356(4)
O54 C53 1.443(4)
N3 C2 1.380(4)
N3 C4 1.390(4)
N3 C7 1.492(4)
N6 C2 1.380(4)
N6 C5 1.392(4)
N6 C10 1.484(4)
N24 C23 1.376(4)
N24 C25 1.381(4)
N24 C28 1.489(4)
N27 C23 1.382(4)
N27 C26 1.386(4)
N27 C31 1.492(4)
N45 C44 1.377(4)
N45 C46 1.390(4)
N45 C49 1.494(4)
N48 C44 1.381(4)
N48 C47 1.387(4)
N48 C52 1.486(4)
C4 C5 1.332(5)
C7 C8 1.551(5)
C7 C13 1.512(5)
C7 C17 1.531(5)
C10 C11 1.547(5)
C10 C18 1.526(5)
C10 C22 1.526(5)
C13 C14 1.526(5)
C14 C15 1.528(6)
C15 C16 1.507(6)
C16 C17 1.524(5)
C18 C19 1.534(5)
C19 C20 1.524(5)
C20 C21 1.517(6)
C21 C22 1.532(5)
C25 C26 1.319(5)
C28 C29 1.561(5)
C28 C34 1.505(5)
C28 C38 1.506(5)
C31 C32 1.550(5)
C31 C39 1.521(5)
C31 C43 1.512(5)
C34 C35 1.552(6)
C35 C36 1.510(7)
C36 C37 1.499(7)
C37 C38 1.541(6)
C39 C40 1.534(5)
C40 C41 1.526(6)
C41 C42 1.512(6)
C42 C43 1.536(5)
C46 C47 1.328(5)
C49 C50 1.550(5)
C49 C55 1.500(5)
C49 C59 1.504(5)
C52 C53 1.542(4)
C52 C60 1.516(5)
C52 C64 1.530(5)
C55 C56 1.530(5)
C56 C57 1.508(6)
C57 C58 1.505(6)
C58 C59 1.538(5)
C60 C61 1.530(5)
C61 C62 1.523(5)
C62 C63 1.511(5)
C63 C64 1.528(5)
F1 C207 1.391(6)
F2 C207 1.324(5)
F3 C207 1.314(5)
F4 C208 1.339(5)
F5 C208 1.326(6)
F6 C208 1.319(5)
F7 C215 1.305(5)
F8 C215 1.346(5)
F9 C215 1.298(5)
F10 C216 1.317(5)
F11 C216 1.361(6)
F12 C216 1.310(5)
F13 C223 1.305(6)
F14 C223 1.353(6)
F15 C223 1.310(6)
F16 C224 1.333(5)
F17 C224 1.341(4)
F18 C224 1.309(4)
F19 C231 1.335(4)
F20 C231 1.333(4)
F21 C231 1.342(4)
F22 C232 1.344(4)
F23 C232 1.347(4)
F24 C232 1.335(4)
F101 C207 1.350(5)
F102 C207 1.347(5)
F103 C207 1.321(5)
F113 C223 1.334(6)
F114 C223 1.302(6)
F115 C223 1.332(6)
C201 C202 1.397(5)
C201 C206 1.404(5)
C201 B200 1.640(5)
C202 C203 1.390(5)
C203 C204 1.371(5)
C203 C207 1.487(5)
C204 C205 1.390(5)
C205 C206 1.395(5)
C205 C208 1.490(6)
C209 C210 1.394(5)
C209 C214 1.404(5)
C209 B200 1.635(5)
C210 C211 1.399(5)
C211 C212 1.373(5)
C211 C215 1.497(5)
C212 C213 1.382(5)
C213 C214 1.390(5)
C213 C216 1.500(6)
C217 C218 1.402(5)
C217 C222 1.395(5)
C217 B200 1.636(5)
C218 C219 1.384(5)
C219 C220 1.390(5)
C219 C223 1.493(5)
C220 C221 1.380(5)
C221 C222 1.390(5)
C221 C224 1.496(5)
C225 C226 1.392(4)
C225 C230 1.404(5)
C225 B200 1.644(5)
C226 C227 1.405(5)
C227 C228 1.380(5)
C227 C231 1.492(5)
C228 C229 1.389(5)
C229 C230 1.390(5)
C229 C232 1.488(5)
